data_1504350
loop_
_publ_author_name
'Bujak, Maciej'
'Podsiad\/lo, Marcin'
'Katrusiak, Andrzej'

_publ_section_title
;
 1,1-Dichloroethane: a molecular crystal structure without van der Waals
 contacts?
;
_journal_issue 4
_journal_name_full 'The journal of physical chemistry. B'
_journal_page_first 1184
_journal_page_last 1188
_journal_paper_doi 10.1021/jp075491p
_journal_volume 112
_journal_year 2008
_chemical_formula_moiety 'C2 H4 Cl2'
_chemical_formula_sum 'C2 H4 Cl2'
_chemical_formula_weight 98.95
_chemical_melting_point 176.19
_chemical_name_common
;
 1,1-dichloroethane
;
_chemical_name_systematic
; 
 1,1-dichloroethane 
;
_space_group_IT_number 62
_symmetry_cell_setting orthorhombic
_symmetry_space_group_name_Hall '-P 2ac 2n'
_symmetry_space_group_name_H-M 'P n m a'
_atom_sites_solution_hydrogens difmap
_atom_sites_solution_primary direct
_atom_sites_solution_secondary difmap
_audit_creation_method SHELXL-97
_cell_angle_alpha 90.00
_cell_angle_beta 90.00
_cell_angle_gamma 90.00
_cell_formula_units_Z 4
_cell_length_a 7.5572(9)
_cell_length_b 9.1829(18)
_cell_length_c 5.713(3)
_cell_measurement_reflns_used 1937
_cell_measurement_temperature 295(2)
_cell_measurement_theta_max 29.18
_cell_measurement_theta_min 2.69
_cell_volume 396.5(2)
_computing_cell_refinement 'CrysAlisRED (Oxford Diffraction, 2004)'
_computing_data_collection 'CrysAlisCCD (Oxford Diffraction, 2004)'
_computing_data_reduction 'CrysAlisRED (Oxford Diffraction, 2004); REDSHABS (Katrusiak, A.  2003)'
_computing_molecular_graphics 'SHELXTL (Sheldrick, 1990)'
_computing_publication_material 'SHELXL--97 (Sheldrick, 1997)'
_computing_structure_refinement 'SHELXL--97 (Sheldrick, 1997)'
_computing_structure_solution 'SHELXS--97 (Sheldrick, 1997)'
_diffrn_ambient_environment 'diamond-anvil cell'
_diffrn_ambient_pressure 590000
_diffrn_ambient_temperature 295(2)
_diffrn_measured_fraction_theta_full 0.480
_diffrn_measured_fraction_theta_max 0.480
_diffrn_measurement_device_type 'KM-4 CCD'
_diffrn_measurement_method '\f- and \w-scans'
_diffrn_radiation_monochromator graphite
_diffrn_radiation_source 'fine-focus sealed tube'
_diffrn_radiation_type MoK\a
_diffrn_reflns_av_R_equivalents 0.0626
_diffrn_reflns_av_sigmaI/netI 0.0187
_diffrn_reflns_limit_h_max 9
_diffrn_reflns_limit_h_min -9
_diffrn_reflns_limit_k_max 10
_diffrn_reflns_limit_k_min -10
_diffrn_reflns_limit_l_max 4
_diffrn_reflns_limit_l_min -4
_diffrn_reflns_number 2372
_diffrn_reflns_theta_full 25.18
_diffrn_reflns_theta_max 25.18
_diffrn_reflns_theta_min 4.44
_diffrn_standards_decay_% 0
_diffrn_standards_interval_count 0
_diffrn_standards_number 0
_exptl_absorpt_coefficient_mu 1.394
_exptl_absorpt_correction_T_max 0.71
_exptl_absorpt_correction_T_min 0.66
_exptl_absorpt_correction_type numerical
_exptl_absorpt_process_details
; 
 Correction for absorption of the diamond-anvil cell and the sample 
 were made using program REDSHABS (Katrusiak, A. (2003) REDSHABS. Adam
 Mickiewicz University Pozna\'n; Katrusiak, A. (2004) Z. Kristallogr.
 219, 461-467).
;
_exptl_crystal_colour colourless
_exptl_crystal_density_diffrn 1.658
_exptl_crystal_density_method 'not measured'
_exptl_crystal_description cylinder
_exptl_crystal_F_000 200
_exptl_crystal_size_max 0.40
_exptl_crystal_size_mid 0.38
_exptl_crystal_size_min 0.23
_refine_diff_density_max 0.304
_refine_diff_density_min -0.204
_refine_diff_density_rms 0.051
_refine_ls_extinction_method none
_refine_ls_goodness_of_fit_ref 1.197
_refine_ls_hydrogen_treatment mixed
_refine_ls_matrix_type full
_refine_ls_number_parameters 29
_refine_ls_number_reflns 183
_refine_ls_number_restraints 7
_refine_ls_restrained_S_all 1.171
_refine_ls_R_factor_all 0.0521
_refine_ls_R_factor_gt 0.0514
_refine_ls_shift/su_max 0.000
_refine_ls_shift/su_mean 0.000
_refine_ls_structure_factor_coef Fsqd
_refine_ls_weighting_details 'calc w=1/[\s^2^(Fo^2^)+(0.0675P)^2^+0.5989P] where P=(Fo^2^+2Fc^2^)/3'
_refine_ls_weighting_scheme calc
_refine_ls_wR_factor_gt 0.1415
_refine_ls_wR_factor_ref 0.1427
_reflns_number_gt 180
_reflns_number_total 183
_reflns_threshold_expression >2sigma(I)
_cod_data_source_file jp075491p_si.cif
_cod_data_source_block 11DCE_059GPa
_cod_database_code 1504350

loop_
_symmetry_equiv_pos_as_xyz
'x, y, z'
'-x+1/2, -y, z+1/2'
'-x, y+1/2, -z'
'x+1/2, -y+1/2, -z+1/2'
'-x, -y, -z'
'x-1/2, y, -z-1/2'
'x, -y-1/2, z'
'-x-1/2, y-1/2, z-1/2'

loop_
_atom_site_label
_atom_site_type_symbol
_atom_site_fract_x
_atom_site_fract_y
_atom_site_fract_z
_atom_site_U_iso_or_equiv
_atom_site_adp_type
_atom_site_occupancy
_atom_site_symmetry_multiplicity
_atom_site_calc_flag
_atom_site_refinement_flags
Cl1 Cl 0.88964(17) 0.59256(13) 0.2352(4) 0.0547(12) Uani 1 1 d D
C1 C 0.9346(7) 0.7500 0.4091(16) 0.028(3) Uani 1 2 d S
H11 H 1.046(6) 0.7500 0.451(12) 0.000 Uiso 1 2 d SD
C2 C 0.8249(10) 0.7500 0.6288(19) 0.042(3) Uani 1 2 d SD
H21 H 0.723(5) 0.7500 0.569(9) 0.000 Uiso 1 2 d SD
H22 H 0.847(3) 0.674(3) 0.704(5) 0.000 Uiso 1 1 d D

loop_
_atom_site_aniso_label
_atom_site_aniso_U_11
_atom_site_aniso_U_22
_atom_site_aniso_U_33
_atom_site_aniso_U_23
_atom_site_aniso_U_13
_atom_site_aniso_U_12
Cl1 0.0601(10) 0.0346(14) 0.069(4) -0.0113(5) -0.0036(8) 0.0062(4)
C1 0.029(3) 0.039(4) 0.016(10) 0.000 -0.004(3) 0.000
C2 0.060(4) 0.032(4) 0.033(10) 0.000 -0.012(5) 0.000

loop_
_atom_type_symbol
_atom_type_description
_atom_type_scat_dispersion_real
_atom_type_scat_dispersion_imag
_atom_type_scat_source
C C 0.0033 0.0016 'International Tables Vol C Tables 4.2.6.8 and 6.1.1.4'
H H 0.0000 0.0000 'International Tables Vol C Tables 4.2.6.8 and 6.1.1.4'
Cl Cl 0.1484 0.1585 'International Tables Vol C Tables 4.2.6.8 and 6.1.1.4'

loop_
_geom_angle_atom_site_label_1
_geom_angle_atom_site_label_2
_geom_angle_atom_site_label_3
_geom_angle
_geom_angle_site_symmetry_3
_geom_angle_publ_flag
Cl1 C1 Cl1 108.0(5) 7_575 y
C2 C1 Cl1 111.0(3) . y
Cl1 C1 H11 110(2) . y
C1 C2 H21 100(4) . y
C1 C2 H22 109(2) . y
C2 C1 H11 108(4) . y
H21 C2 H22 113(2) . y

loop_
_geom_bond_atom_site_label_1
_geom_bond_atom_site_label_2
_geom_bond_distance
_geom_bond_publ_flag
Cl1 C1 1.787(5) y
C1 C2 1.504(13) y
C1 H11 0.87(4) y
C2 H21 0.84(3) y
C2 H22 0.84(3) y

loop_
_geom_torsion_atom_site_label_1
_geom_torsion_atom_site_label_2
_geom_torsion_atom_site_label_3
_geom_torsion_atom_site_label_4
_geom_torsion
_geom_torsion_site_symmetry_1
_geom_torsion_site_symmetry_4
_geom_torsion_publ_flag
Cl1 C1 C2 H21 -60.1(3) . . y
Cl1 C1 C2 H22 58.1(13) . . y
Cl1 C1 C2 H22 -178.3(13) . 7_575 y
Cl1 C1 C2 H21 60.1(3) 7_575 . y
Cl1 C1 C2 H22 178.3(13) 7_575 . y
Cl1 C1 C2 H22 -58.1(13) 7_575 7_575 y
H11 C1 C2 H21 180.000(7) . . y
H11 C1 C2 H22 -61.8(13) . . y
H11 C1 C2 H22 61.8(13) . 7_575 y
